data_4072647
loop_
_publ_author_name
'Buil, Mar\'ia L.'
'Esteruelas, Miguel A.'
'L\'opez, Ana M.'
'Mateo, A. Concepci\'on'
'O\~nate, Enrique'

_publ_section_title
;
 Preparation and X-ray Structures of Alkyl&#x2212;Titanium(IV) Complexes
 Stabilized by Indenyl Ligands with a Pendant Ether or Amine Substituent
 and Their Use in the Catalytic Hydroamination of Alkynes
;
_journal_issue 3
_journal_name_full Organometallics
_journal_page_first 554
_journal_paper_doi 10.1021/om060909b
_journal_volume 26
_journal_year 2007
_chemical_formula_sum 'C16 H25 N Ti'
_chemical_formula_weight 279.27
_chemical_name_systematic
; 
 ? 
;
_space_group_IT_number 19
_symmetry_cell_setting orthorhombic
_symmetry_space_group_name_Hall 'P 2ac 2ab'
_symmetry_space_group_name_H-M 'P 21 21 21'
_atom_sites_solution_hydrogens geom
_atom_sites_solution_primary direct
_atom_sites_solution_secondary difmap
_audit_creation_method SHELXL-97
_cell_angle_alpha 90.00
_cell_angle_beta 90.00
_cell_angle_gamma 90.00
_cell_formula_units_Z 4
_cell_length_a 8.5922(10)
_cell_length_b 11.9683(14)
_cell_length_c 14.5344(16)
_cell_measurement_reflns_used 857
_cell_measurement_temperature 100(2)
_cell_measurement_theta_max 21
_cell_measurement_theta_min 2.5
_cell_volume 1494.6(3)
_computing_cell_refinement 'SAINT+ v. 6.1 (Bruker AXS, 2000)'
_computing_data_collection 'SMART v. 5.625 (Bruker AXS, 2000)'
_computing_data_reduction 'SAINT+ v. 6.1 (Bruker AXS, 2000)'
_computing_molecular_graphics 'XP, SHELXTL v. 6.1 (Bruker, 2000)'
_computing_publication_material 'XCIF, SHELXTL v. 6.1 (Bruker, 2000)'
_computing_structure_refinement 'SHELXL-97 (Sheldrick, 1997)'
_computing_structure_solution 'SHELXS-97 (Sheldrick, 1990)'
_diffrn_ambient_temperature 100(2)
_diffrn_detector_area_resol_mean 8.26
_diffrn_measured_fraction_theta_full 1.000
_diffrn_measured_fraction_theta_max 0.971
_diffrn_measurement_device_type 'Bruker SMART APEX CCD system'
_diffrn_measurement_method '\w rotations with narrow frames'
_diffrn_radiation_monochromator graphite
_diffrn_radiation_source 'fine-focus sealed tube'
_diffrn_radiation_type MoK\a
_diffrn_radiation_wavelength 0.71073
_diffrn_reflns_av_R_equivalents 0.0474
_diffrn_reflns_av_sigmaI/netI 0.0675
_diffrn_reflns_limit_h_max 11
_diffrn_reflns_limit_h_min -11
_diffrn_reflns_limit_k_max 15
_diffrn_reflns_limit_k_min -16
_diffrn_reflns_limit_l_max 18
_diffrn_reflns_limit_l_min -19
_diffrn_reflns_number 18917
_diffrn_reflns_theta_full 27.50
_diffrn_reflns_theta_max 28.88
_diffrn_reflns_theta_min 2.20
_diffrn_standards_number 'no decay'
_exptl_absorpt_coefficient_mu 0.556
_exptl_absorpt_correction_T_max 0.914
_exptl_absorpt_correction_T_min 0.827
_exptl_absorpt_correction_type multi-scan
_exptl_absorpt_process_details
;
 Absorption correction performed with SADABS program. This is based on the
 method of Blessing: Blessing, R. H., Acta Crystallogr., Sect. A 1995, 51, 33.
  
 SADABS: Area-Detector Absorption Correction. Bruker-AXS 
  within SAINT+ package, v. 6.1 (2000).
;
_exptl_crystal_colour orange
_exptl_crystal_density_diffrn 1.241
_exptl_crystal_density_method 'not measured'
_exptl_crystal_description 'irregular block'
_exptl_crystal_F_000 600
_exptl_crystal_size_max 0.24
_exptl_crystal_size_mid 0.20
_exptl_crystal_size_min 0.10
_refine_diff_density_max 0.480
_refine_diff_density_min -0.253
_refine_diff_density_rms 0.049
_refine_ls_abs_structure_details 'Flack H D (1983), Acta Cryst. A39, 876-881'
_refine_ls_abs_structure_Flack 0.01(3)
_refine_ls_extinction_method none
_refine_ls_goodness_of_fit_ref 0.882
_refine_ls_hydrogen_treatment constr
_refine_ls_matrix_type full
_refine_ls_number_parameters 171
_refine_ls_number_reflns 3738
_refine_ls_number_restraints 10
_refine_ls_restrained_S_all 0.888
_refine_ls_R_factor_all 0.0515
_refine_ls_R_factor_gt 0.0371
_refine_ls_shift/su_max 0.001
_refine_ls_shift/su_mean 0.000
_refine_ls_structure_factor_coef Fsqd
_refine_ls_weighting_details 'calc w=1/[\s^2^(Fo^2^)+(0.0343P)^2^+0.0000P] where P=(Fo^2^+2Fc^2^)/3'
_refine_ls_weighting_scheme calc
_refine_ls_wR_factor_gt 0.0720
_refine_ls_wR_factor_ref 0.0748
_reflns_number_gt 2895
_reflns_number_total 3738
_reflns_threshold_expression >2sigma(I)
_cod_data_source_file om060909bsi20061027_011055.cif
_cod_data_source_block mae195as
_cod_database_code 4072647

loop_
_symmetry_equiv_pos_as_xyz
'x, y, z'
'-x+1/2, -y, z+1/2'
'-x, y+1/2, -z+1/2'
'x+1/2, -y+1/2, -z'

loop_
_atom_site_label
_atom_site_type_symbol
_atom_site_fract_x
_atom_site_fract_y
_atom_site_fract_z
_atom_site_U_iso_or_equiv
_atom_site_adp_type
_atom_site_occupancy
_atom_site_symmetry_multiplicity
_atom_site_calc_flag
_atom_site_refinement_flags
_atom_site_disorder_assembly
_atom_site_disorder_group
Ti Ti 0.19778(4) 0.92881(3) 0.12617(3) 0.02635(10) Uani 1 1 d . A .
N N 0.2793(2) 0.75314(13) 0.19332(12) 0.0287(4) Uani 1 1 d D . .
C1 C 0.2804(3) 0.85453(19) 0.00134(14) 0.0429(6) Uani 1 1 d . . .
H1A H 0.1957 0.8128 -0.0280 0.064 Uiso 1 1 calc R A .
H1B H 0.3665 0.8035 0.0153 0.064 Uiso 1 1 calc R . .
H1C H 0.3169 0.9132 -0.0404 0.064 Uiso 1 1 calc R . .
C2 C 0.0485(3) 1.0189(2) 0.03425(19) 0.0485(7) Uani 1 1 d . . .
H2A H 0.1117 1.0581 -0.0117 0.073 Uiso 1 1 calc R A .
H2B H -0.0128 1.0734 0.0692 0.073 Uiso 1 1 calc R . .
H2C H -0.0217 0.9665 0.0032 0.073 Uiso 1 1 calc R . .
C3 C -0.0184(3) 0.8879(2) 0.19296(16) 0.0385(6) Uani 1 1 d . . .
H3A H -0.0897 0.9517 0.1886 0.058 Uiso 1 1 calc R A .
H3B H 0.0012 0.8707 0.2578 0.058 Uiso 1 1 calc R . .
H3C H -0.0653 0.8229 0.1628 0.058 Uiso 1 1 calc R . .
C4 C 0.4197(3) 0.96187(18) 0.22196(16) 0.0324(6) Uani 1 1 d D . .
C5 C 0.4624(2) 1.01289(16) 0.13744(16) 0.0268(5) Uani 1 1 d . A .
C6 C 0.3576(2) 1.10290(15) 0.11906(17) 0.0282(5) Uani 1 1 d . . .
C7 C 0.2490(3) 1.10664(18) 0.19238(16) 0.0361(6) Uani 1 1 d . A .
H7 H 0.1632 1.1562 0.1977 0.043 Uiso 1 1 calc R . .
C8 C 0.2917(3) 1.0235(2) 0.25588(16) 0.0418(6) Uani 1 1 d . A .
H8 H 0.2417 1.0107 0.3132 0.050 Uiso 1 1 calc R . .
C9 C 0.5890(2) 0.99323(19) 0.07618(17) 0.0335(6) Uani 1 1 d . . .
H9 H 0.6601 0.9339 0.0872 0.040 Uiso 1 1 calc R A .
C10 C 0.6061(3) 1.0604(2) 0.00215(16) 0.0368(6) Uani 1 1 d . A .
H10 H 0.6909 1.0482 -0.0386 0.044 Uiso 1 1 calc R . .
C11 C 0.5025(3) 1.1471(2) -0.01590(16) 0.0400(6) Uani 1 1 d . . .
H11 H 0.5184 1.1922 -0.0689 0.048 Uiso 1 1 calc R A .
C12 C 0.3799(3) 1.16921(19) 0.03962(17) 0.0372(6) Uani 1 1 d . A .
H12 H 0.3100 1.2282 0.0255 0.045 Uiso 1 1 calc R . .
C13A C 0.5040(4) 0.8577(2) 0.2558(2) 0.0304(8) Uiso 0.75 1 d PD A 1
H13A H 0.6177 0.8673 0.2479 0.037 Uiso 0.75 1 calc PR A 1
H13B H 0.4827 0.8466 0.3222 0.037 Uiso 0.75 1 calc PR A 1
C14A C 0.4499(3) 0.7556(2) 0.2021(2) 0.0306(7) Uiso 0.75 1 d PD A 1
H14A H 0.4973 0.7567 0.1400 0.037 Uiso 0.75 1 calc PR A 1
H14B H 0.4855 0.6871 0.2339 0.037 Uiso 0.75 1 calc PR A 1
C15A C 0.2157(4) 0.7332(2) 0.28777(19) 0.0379(8) Uiso 0.75 1 d PD A 1
H15A H 0.2728 0.6717 0.3169 0.057 Uiso 0.75 1 calc PR A 1
H15B H 0.1052 0.7136 0.2835 0.057 Uiso 0.75 1 calc PR A 1
H15C H 0.2276 0.8011 0.3248 0.057 Uiso 0.75 1 calc PR A 1
C16A C 0.2335(3) 0.6534(2) 0.1399(2) 0.0375(8) Uiso 0.75 1 d PD A 1
H16A H 0.2834 0.6557 0.0793 0.056 Uiso 0.75 1 calc PR A 1
H16B H 0.1202 0.6524 0.1324 0.056 Uiso 0.75 1 calc PR A 1
H16C H 0.2666 0.5859 0.1727 0.056 Uiso 0.75 1 calc PR A 1
C13B C 0.4565(10) 0.8690(6) 0.2854(6) 0.032(2) Uiso 0.25 1 d PD A 2
H13C H 0.4678 0.8989 0.3485 0.038 Uiso 0.25 1 calc PR A 2
H13D H 0.5573 0.8354 0.2674 0.038 Uiso 0.25 1 calc PR A 2
C14B C 0.3324(10) 0.7789(8) 0.2853(5) 0.041(2) Uiso 0.25 1 d PD A 2
H14C H 0.3750 0.7104 0.3140 0.050 Uiso 0.25 1 calc PR A 2
H14D H 0.2429 0.8041 0.3229 0.050 Uiso 0.25 1 calc PR A 2
C15B C 0.4113(8) 0.7094(7) 0.1369(6) 0.035(2) Uiso 0.25 1 d PD A 2
H15D H 0.4839 0.7704 0.1233 0.052 Uiso 0.25 1 calc PR A 2
H15E H 0.3710 0.6786 0.0792 0.052 Uiso 0.25 1 calc PR A 2
H15F H 0.4656 0.6507 0.1712 0.052 Uiso 0.25 1 calc PR A 2
C16B C 0.1623(9) 0.6621(6) 0.1894(7) 0.037(2) Uiso 0.25 1 d PD A 2
H16D H 0.2094 0.5924 0.2113 0.056 Uiso 0.25 1 calc PR A 2
H16E H 0.1268 0.6524 0.1259 0.056 Uiso 0.25 1 calc PR A 2
H16F H 0.0734 0.6813 0.2286 0.056 Uiso 0.25 1 calc PR A 2

loop_
_atom_site_aniso_label
_atom_site_aniso_U_11
_atom_site_aniso_U_22
_atom_site_aniso_U_33
_atom_site_aniso_U_23
_atom_site_aniso_U_13
_atom_site_aniso_U_12
Ti 0.02611(18) 0.02436(18) 0.02859(19) -0.00053(19) -0.0021(2) -0.00010(18)
N 0.0295(11) 0.0238(9) 0.0328(10) 0.0001(8) 0.0008(9) -0.0012(8)
C1 0.0651(19) 0.0344(13) 0.0292(12) -0.0022(10) -0.0004(13) 0.0030(14)
C2 0.0532(17) 0.0383(15) 0.0540(19) 0.0070(13) -0.0241(14) -0.0037(13)
C3 0.0308(13) 0.0346(13) 0.0500(15) -0.0002(12) -0.0008(12) 0.0035(11)
C4 0.0414(14) 0.0271(13) 0.0288(13) -0.0018(9) -0.0120(11) -0.0060(11)
C5 0.0279(11) 0.0214(11) 0.0311(13) -0.0043(10) -0.0092(10) 0.0000(9)
C6 0.0269(10) 0.0218(10) 0.0359(13) -0.0038(11) -0.0043(11) -0.0001(8)
C7 0.0307(13) 0.0278(12) 0.0499(16) -0.0125(11) 0.0042(11) -0.0020(10)
C8 0.0567(16) 0.0428(14) 0.0259(12) -0.0089(10) 0.0041(13) -0.0204(14)
C9 0.0245(12) 0.0310(13) 0.0452(16) -0.0085(11) -0.0094(11) 0.0021(10)
C10 0.0288(12) 0.0455(15) 0.0359(13) -0.0089(13) 0.0046(10) -0.0041(12)
C11 0.0363(15) 0.0485(15) 0.0352(14) 0.0110(12) -0.0057(12) -0.0101(13)
C12 0.0297(13) 0.0279(13) 0.0541(17) 0.0106(12) -0.0088(12) -0.0022(11)

loop_
_atom_type_symbol
_atom_type_description
_atom_type_scat_dispersion_real
_atom_type_scat_dispersion_imag
_atom_type_scat_source
C C 0.0033 0.0016 'International Tables Vol C Tables 4.2.6.8 and 6.1.1.4'
H H 0.0000 0.0000 'International Tables Vol C Tables 4.2.6.8 and 6.1.1.4'
N N 0.0061 0.0033 'International Tables Vol C Tables 4.2.6.8 and 6.1.1.4'
Ti Ti 0.2776 0.4457 'International Tables Vol C Tables 4.2.6.8 and 6.1.1.4'

loop_
_geom_angle_atom_site_label_1
_geom_angle_atom_site_label_2
_geom_angle_atom_site_label_3
_geom_angle
C1 Ti C2 83.07(11)
C1 Ti C3 125.03(10)
C2 Ti C3 83.04(10)
C1 Ti C8 140.20(10)
C2 Ti C8 117.66(10)
C3 Ti C8 92.54(9)
C1 Ti C7 130.78(9)
C2 Ti C7 84.99(9)
C3 Ti C7 100.42(9)
C8 Ti C7 34.64(8)
C1 Ti C4 107.29(10)
C2 Ti C4 139.12(9)
C3 Ti C4 117.56(9)
C8 Ti C4 34.69(9)
C7 Ti C4 57.92(8)
C1 Ti N 83.40(7)
C2 Ti N 149.46(8)
C3 Ti N 82.56(8)
C8 Ti N 89.78(8)
C7 Ti N 124.10(7)
C4 Ti N 71.26(7)
C1 Ti C5 85.45(9)
C2 Ti C5 112.58(9)
C3 Ti C5 148.18(8)
C8 Ti C5 55.77(8)
C7 Ti C5 56.13(7)
C4 Ti C5 33.72(8)
N Ti C5 93.46(6)
C1 Ti C6 97.41(9)
C2 Ti C6 83.31(8)
C3 Ti C6 133.06(8)
C8 Ti C6 55.97(8)
C7 Ti C6 33.68(7)
C4 Ti C6 56.51(7)
N Ti C6 125.60(7)
C5 Ti C6 33.29(6)
C14B N C14A 66.5(4)
C14B N C16A 137.9(4)
C14A N C16A 109.1(2)
C14B N C16B 113.9(5)
C14A N C16B 133.9(4)
C16A N C16B 37.4(4)
C14B N C15B 110.0(5)
C14A N C15B 45.5(4)
C16A N C15B 68.3(4)
C16B N C15B 103.7(5)
C14B N C15A 45.7(3)
C14A N C15A 106.7(2)
C16A N C15A 104.8(2)
C16B N C15A 70.8(4)
C15B N C15A 136.4(4)
C14B N Ti 106.2(4)
C14A N Ti 107.78(15)
C16A N Ti 114.40(15)
C16B N Ti 115.2(4)
C15B N Ti 107.6(4)
C15A N Ti 113.76(15)
Ti C1 H1A 109.5
Ti C1 H1B 109.5
H1A C1 H1B 109.5
Ti C1 H1C 109.5
H1A C1 H1C 109.5
H1B C1 H1C 109.5
Ti C2 H2A 109.5
Ti C2 H2B 109.5
H2A C2 H2B 109.5
Ti C2 H2C 109.5
H2A C2 H2C 109.5
H2B C2 H2C 109.5
Ti C3 H3A 109.5
Ti C3 H3B 109.5
H3A C3 H3B 109.5
Ti C3 H3C 109.5
H3A C3 H3C 109.5
H3B C3 H3C 109.5
C8 C4 C5 106.2(2)
C8 C4 C13B 110.0(4)
C5 C4 C13B 143.9(5)
C8 C4 C13A 133.2(2)
C5 C4 C13A 120.6(2)
C13B C4 C13A 23.3(4)
C8 C4 Ti 70.69(13)
C5 C4 Ti 76.92(12)
C13B C4 Ti 114.1(3)
C13A C4 Ti 115.56(16)
C4 C5 C9 131.8(2)
C4 C5 C6 108.8(2)
C9 C5 C6 119.2(2)
C4 C5 Ti 69.35(12)
C9 C5 Ti 126.06(15)
C6 C5 Ti 73.57(11)
C12 C6 C7 133.3(2)
C12 C6 C5 119.3(2)
C7 C6 C5 107.3(2)
C12 C6 Ti 125.21(15)
C7 C6 Ti 68.49(12)
C5 C6 Ti 73.13(11)
C8 C7 C6 107.5(2)
C8 C7 Ti 71.36(13)
C6 C7 Ti 77.83(12)
C8 C7 H7 126.3
C6 C7 H7 126.3
Ti C7 H7 116.6
C7 C8 C4 110.1(2)
C7 C8 Ti 74.00(13)
C4 C8 Ti 74.62(12)
C7 C8 H8 125.0
C4 C8 H8 125.0
Ti C8 H8 118.2
C10 C9 C5 118.8(2)
C10 C9 H9 120.6
C5 C9 H9 120.6
C9 C10 C11 121.6(2)
C9 C10 H10 119.2
C11 C10 H10 119.2
C12 C11 C10 122.1(2)
C12 C11 H11 119.0
C10 C11 H11 119.0
C11 C12 C6 118.9(2)
C11 C12 H12 120.6
C6 C12 H12 120.6
C14A C13A C4 110.2(2)
C14A C13A H13A 109.6
C4 C13A H13A 109.6
C14A C13A H13B 109.6
C4 C13A H13B 109.6
H13A C13A H13B 108.1
N C14A C13A 111.4(2)
N C14A H14A 109.3
C13A C14A H14A 109.3
N C14A H14B 109.3
C13A C14A H14B 109.3
H14A C14A H14B 108.0
N C15A H15A 109.5
N C15A H15B 109.5
N C15A H15C 109.5
N C16A H16A 109.5
N C16A H16B 109.5
N C16A H16C 109.5
C4 C13B C14B 112.6(6)
C4 C13B H13C 109.1
C14B C13B H13C 109.1
C4 C13B H13D 109.1
C14B C13B H13D 109.1
H13C C13B H13D 107.8
N C14B C13B 112.0(6)
N C14B H14C 109.2
C13B C14B H14C 109.2
N C14B H14D 109.2
C13B C14B H14D 109.2
H14C C14B H14D 107.9
N C15B H15D 109.5
N C15B H15E 109.5
H15D C15B H15E 109.5
N C15B H15F 109.5
H15D C15B H15F 109.5
H15E C15B H15F 109.5
N C16B H16D 109.5
N C16B H16E 109.5
H16D C16B H16E 109.5
N C16B H16F 109.5
H16D C16B H16F 109.5
H16E C16B H16F 109.5

loop_
_geom_bond_atom_site_label_1
_geom_bond_atom_site_label_2
_geom_bond_distance
Ti C1 2.142(2)
Ti C2 2.143(2)
Ti C3 2.152(2)
Ti C8 2.343(2)
Ti C7 2.377(2)
Ti C4 2.394(2)
Ti N 2.4214(17)
Ti C5 2.492(2)
Ti C6 2.498(2)
N C14B 1.446(6)
N C14A 1.472(3)
N C16A 1.477(3)
N C16B 1.483(5)
N C15B 1.494(5)
N C15A 1.497(3)
C1 H1A 0.9800
C1 H1B 0.9800
C1 H1C 0.9800
C2 H2A 0.9800
C2 H2B 0.9800
C2 H2C 0.9800
C3 H3A 0.9800
C3 H3B 0.9800
C3 H3C 0.9800
C4 C8 1.413(4)
C4 C5 1.420(3)
C4 C13B 1.479(6)
C4 C13A 1.524(3)
C5 C9 1.425(3)
C5 C6 1.429(3)
C6 C12 1.414(3)
C6 C7 1.417(3)
C7 C8 1.406(3)
C7 H7 0.9500
C8 H8 0.9500
C9 C10 1.351(3)
C9 H9 0.9500
C10 C11 1.392(3)
C10 H10 0.9500
C11 C12 1.353(3)
C11 H11 0.9500
C12 H12 0.9500
C13A C14A 1.522(4)
C13A H13A 0.9900
C13A H13B 0.9900
C14A H14A 0.9900
C14A H14B 0.9900
C15A H15A 0.9800
C15A H15B 0.9800
C15A H15C 0.9800
C16A H16A 0.9800
C16A H16B 0.9800
C16A H16C 0.9800
C13B C14B 1.515(7)
C13B H13C 0.9900
C13B H13D 0.9900
C14B H14C 0.9900
C14B H14D 0.9900
C15B H15D 0.9800
C15B H15E 0.9800
C15B H15F 0.9800
C16B H16D 0.9800
C16B H16E 0.9800
C16B H16F 0.9800
